data_4129292
loop_
_publ_author_name
'Lim, Kelvin Meng-Hui'
'Hayashi, Tamio'

_publ_section_title
;
 Rhodium-catalyzed asymmetric arylation of allyl sulfones under the
 conditions of isomerization into alkenyl sulfones.
;
_journal_issue 9
_journal_name_full 'Journal of the American Chemical Society'
_journal_page_first 3201
_journal_page_last 3204
_journal_paper_doi 10.1021/jacs.5b00216
_journal_volume 137
_journal_year 2015
_chemical_formula_sum 'C10 H11 Br O2 S'
_chemical_formula_weight 275.16
_space_group_crystal_system monoclinic
_space_group_IT_number 4
_space_group_name_Hall 'P 2yb'
_space_group_name_H-M_alt 'P 1 21 1'
_atom_sites_solution_hydrogens geom
_audit_creation_method SHELXL-2014
_cell_angle_alpha 90
_cell_angle_beta 104.014(3)
_cell_angle_gamma 90
_cell_formula_units_Z 2
_cell_length_a 8.3850(9)
_cell_length_b 5.7634(6)
_cell_length_c 11.4508(11)
_cell_measurement_reflns_used 9298
_cell_measurement_temperature 100(2)
_cell_measurement_theta_max 28.29
_cell_measurement_theta_min 2.50
_cell_volume 536.90(10)
_computing_cell_refinement 'Bruker SAINT'
_computing_data_collection 'Bruker APEX2'
_computing_data_reduction 'Bruker SAINT'
_computing_molecular_graphics 'Bruker SHELXTL'
_computing_publication_material 'Bruker SHELXTL'
_computing_structure_refinement 'SHELXL-2014 (Sheldrick, 2014)'
_computing_structure_solution 'SHELXS-97 (Sheldrick 2008)'
_diffrn_ambient_temperature 100(2)
_diffrn_measured_fraction_theta_full 0.998
_diffrn_measured_fraction_theta_max 0.998
_diffrn_measurement_device_type 'Bruker D8 Venture'
_diffrn_measurement_method '\f and \w scans'
_diffrn_radiation_type MoK\a
_diffrn_radiation_wavelength 0.71073
_diffrn_reflns_av_R_equivalents 0.0186
_diffrn_reflns_av_unetI/netI 0.0291
_diffrn_reflns_Laue_measured_fraction_full 0.998
_diffrn_reflns_Laue_measured_fraction_max 0.998
_diffrn_reflns_limit_h_max 11
_diffrn_reflns_limit_h_min -11
_diffrn_reflns_limit_k_max 7
_diffrn_reflns_limit_k_min -7
_diffrn_reflns_limit_l_max 15
_diffrn_reflns_limit_l_min -15
_diffrn_reflns_number 10810
_diffrn_reflns_point_group_measured_fraction_full 0.974
_diffrn_reflns_point_group_measured_fraction_max 0.976
_diffrn_reflns_theta_full 25.242
_diffrn_reflns_theta_max 28.318
_diffrn_reflns_theta_min 2.504
_diffrn_source 'Sealed Microfocusing Source'
_exptl_absorpt_coefficient_mu 3.993
_exptl_absorpt_correction_T_max 0.7457
_exptl_absorpt_correction_T_min 0.5834
_exptl_absorpt_correction_type multi-scan
_exptl_absorpt_process_details 'Sadabs, (Sheldrick 2012)'
_exptl_crystal_colour Colourless
_exptl_crystal_density_diffrn 1.702
_exptl_crystal_density_meas ?
_exptl_crystal_density_method 'Not Measured'
_exptl_crystal_description Rod
_exptl_crystal_F_000 276
_exptl_crystal_size_max 0.380
_exptl_crystal_size_mid 0.270
_exptl_crystal_size_min 0.180
_refine_diff_density_max 1.361
_refine_diff_density_min -0.558
_refine_diff_density_rms 0.108
_refine_ls_abs_structure_details
; 
 Flack x determined using 1075 quotients [(I+)-(I-)]/[(I+)+(I-)] 
 (Parsons, Flack and Wagner, Acta Cryst. B69 (2013) 249-259). 
;
_refine_ls_abs_structure_Flack 0.016(4)
_refine_ls_extinction_method none
_refine_ls_goodness_of_fit_ref 1.463
_refine_ls_hydrogen_treatment constr
_refine_ls_matrix_type full
_refine_ls_number_parameters 127
_refine_ls_number_reflns 2612
_refine_ls_number_restraints 1
_refine_ls_restrained_S_all 1.463
_refine_ls_R_factor_all 0.0381
_refine_ls_R_factor_gt 0.0368
_refine_ls_shift/su_max 0.000
_refine_ls_shift/su_mean 0.000
_refine_ls_structure_factor_coef Fsqd
_refine_ls_weighting_details 'w=1/[\s^2^(Fo^2^)+(0.0577P)^2^] where P=(Fo^2^+2Fc^2^)/3'
_refine_ls_weighting_scheme calc
_refine_ls_wR_factor_gt 0.1083
_refine_ls_wR_factor_ref 0.1089
_reflns_Friedel_coverage 0.782
_reflns_Friedel_fraction_full 0.944
_reflns_Friedel_fraction_max 0.949
_reflns_number_gt 2517
_reflns_number_total 2612
_reflns_threshold_expression 'I > 2\s(I)'
_cod_data_source_file ja5b00216_si_001.cif
_cod_data_source_block E384
_cod_depositor_comments
;
The following automatic conversions were performed:

data item '_exptl_absorpt_correction_type' value 'Multi-scan' was
changed to 'multi-scan' in accordance with the
/home/saulius/struct/COD-crude-data/automatic-downloads/DataCite-retrospective/ACS/depositions/lib/dictionaries/cif_core.dic
dictionary named 'cif_core.dic' version 2.4.2 last updated on
2011-04-26.

data item '_exptl_crystal_density_meas' value 'Not Measured' was
changed to '?' -- the value is perceived as not measured.

Automatic conversion script
Id: cif_fix_values 6909 2019-04-08 15:41:33Z antanas 
;
_cod_original_sg_symbol_H-M 'P 21'
_cod_database_code 4129292
_shelx_space_group_comment
; 
The symmetry employed for this shelxl refinement is uniquely defined 
by the following loop, which should always be used as a source of 
symmetry information in preference to the above space-group names. 
They are only intended as comments. 
;
_shelx_estimated_absorpt_t_min 0.312
_shelx_estimated_absorpt_t_max 0.533
_shelxl_version_number 2014-3

loop_
_space_group_symop_operation_xyz
'x, y, z'
'-x, y+1/2, -z'

loop_
_atom_site_label
_atom_site_type_symbol
_atom_site_fract_x
_atom_site_fract_y
_atom_site_fract_z
_atom_site_U_iso_or_equiv
_atom_site_adp_type
_atom_site_occupancy
_atom_site_site_symmetry_order
_atom_site_calc_flag
_atom_site_refinement_flags_posn
_atom_site_refinement_flags_adp
Br1 Br 0.78712(6) 0.72909(15) -0.22014(4) 0.0465(2) Uani 1 1 d . .
S1 S 0.80247(10) 1.26315(14) 0.48661(8) 0.0193(2) Uani 1 1 d . .
O1 O 0.7215(4) 1.4821(5) 0.4920(4) 0.0312(7) Uani 1 1 d . .
O2 O 0.9429(4) 1.2117(6) 0.5838(3) 0.0301(6) Uani 1 1 d . .
C1 C 0.8534(4) 1.2315(8) 0.3451(3) 0.0219(7) Uani 1 1 d . .
H1A H 0.8841 1.3826 0.3157 0.026 Uiso 1 1 calc R U
H1B H 0.9455 1.1212 0.3510 0.026 Uiso 1 1 calc R U
C2 C 0.6940(5) 1.1364(7) 0.2616(4) 0.0245(9) Uani 1 1 d . .
H2 H 0.6107 1.2638 0.2428 0.029 Uiso 1 1 calc R U
C3 C 0.6338(6) 0.9497(8) 0.3369(4) 0.0302(10) Uani 1 1 d . .
H3A H 0.5169 0.9135 0.3005 0.036 Uiso 1 1 calc R U
H3B H 0.6985 0.8058 0.3376 0.036 Uiso 1 1 calc R U
C4 C 0.6528(6) 1.0361(8) 0.4649(4) 0.0274(9) Uani 1 1 d . .
H4A H 0.6904 0.9089 0.5232 0.033 Uiso 1 1 calc R U
H4B H 0.5467 1.0957 0.4760 0.033 Uiso 1 1 calc R U
C5 C 0.7226(5) 1.0403(7) 0.1445(4) 0.0257(9) Uani 1 1 d . .
C6 C 0.6554(6) 1.1516(8) 0.0345(4) 0.0293(10) Uani 1 1 d . .
H6 H 0.5949 1.2912 0.0340 0.035 Uiso 1 1 calc R U
C7 C 0.6754(6) 1.0623(10) -0.0733(5) 0.0367(12) Uani 1 1 d . .
H7 H 0.6267 1.1374 -0.1471 0.044 Uiso 1 1 calc R U
C8 C 0.7657(6) 0.8655(10) -0.0721(4) 0.0305(10) Uani 1 1 d . .
C9 C 0.8390(5) 0.7533(10) 0.0333(4) 0.0307(8) Uani 1 1 d . .
H9 H 0.9028 0.6175 0.0322 0.037 Uiso 1 1 calc R U
C10 C 0.8177(6) 0.8433(8) 0.1422(5) 0.0304(10) Uani 1 1 d . .
H10 H 0.8690 0.7686 0.2156 0.036 Uiso 1 1 calc R U

loop_
_atom_site_aniso_label
_atom_site_aniso_U_11
_atom_site_aniso_U_22
_atom_site_aniso_U_33
_atom_site_aniso_U_23
_atom_site_aniso_U_13
_atom_site_aniso_U_12
Br1 0.0375(3) 0.0773(5) 0.0284(3) 0.0065(3) 0.01512(19) 0.0131(3)
S1 0.0175(4) 0.0112(4) 0.0280(4) -0.0017(4) 0.0034(3) -0.0002(3)
O1 0.0321(17) 0.0176(15) 0.047(2) 0.0005(13) 0.0159(15) 0.0069(12)
O2 0.0259(13) 0.0279(16) 0.0319(14) -0.0032(14) -0.0021(11) 0.0016(13)
C1 0.0187(15) 0.0170(17) 0.0295(17) -0.0010(17) 0.0046(13) -0.0043(16)
C2 0.0219(19) 0.0214(19) 0.028(2) 0.0035(15) 0.0015(16) -0.0021(14)
C3 0.036(2) 0.023(2) 0.030(2) -0.0028(17) 0.0067(19) -0.0170(18)
C4 0.030(2) 0.0233(19) 0.028(2) -0.0010(16) 0.0048(18) -0.0119(17)
C5 0.022(2) 0.0228(19) 0.030(2) 0.0010(17) 0.0012(16) -0.0076(16)
C6 0.024(2) 0.024(2) 0.038(2) 0.0142(17) 0.0043(17) 0.0027(15)
C7 0.028(2) 0.047(3) 0.035(3) 0.020(2) 0.0074(19) 0.004(2)
C8 0.021(2) 0.046(3) 0.025(2) 0.0083(19) 0.0070(17) -0.0045(18)
C9 0.0278(19) 0.031(2) 0.0305(19) -0.001(2) 0.0025(15) 0.002(2)
C10 0.035(2) 0.0242(19) 0.028(2) 0.0039(17) 0.0003(19) 0.0024(18)

loop_
_atom_type_symbol
_atom_type_description
_atom_type_scat_dispersion_real
_atom_type_scat_dispersion_imag
_atom_type_scat_source
C C 0.0033 0.0016 'International Tables Vol C Tables 4.2.6.8 and 6.1.1.4'
H H 0.0000 0.0000 'International Tables Vol C Tables 4.2.6.8 and 6.1.1.4'
O O 0.0106 0.0060 'International Tables Vol C Tables 4.2.6.8 and 6.1.1.4'
S S 0.1246 0.1234 'International Tables Vol C Tables 4.2.6.8 and 6.1.1.4'
Br Br -0.2901 2.4595 'International Tables Vol C Tables 4.2.6.8 and 6.1.1.4'

loop_
_geom_angle_atom_site_label_1
_geom_angle_atom_site_label_2
_geom_angle_atom_site_label_3
_geom_angle
O1 S1 O2 116.9(2)
O1 S1 C1 110.4(2)
O2 S1 C1 110.46(18)
O1 S1 C4 108.9(2)
O2 S1 C4 111.8(2)
C1 S1 C4 96.5(2)
C2 C1 S1 103.7(3)
C2 C1 H1A 111.0
S1 C1 H1A 111.0
C2 C1 H1B 111.0
S1 C1 H1B 111.0
H1A C1 H1B 109.0
C5 C2 C3 112.5(4)
C5 C2 C1 112.2(4)
C3 C2 C1 104.7(3)
C5 C2 H2 109.1
C3 C2 H2 109.1
C1 C2 H2 109.1
C4 C3 C2 109.8(3)
C4 C3 H3A 109.7
C2 C3 H3A 109.7
C4 C3 H3B 109.7
C2 C3 H3B 109.7
H3A C3 H3B 108.2
C3 C4 S1 106.3(3)
C3 C4 H4A 110.5
S1 C4 H4A 110.5
C3 C4 H4B 110.5
S1 C4 H4B 110.5
H4A C4 H4B 108.7
C10 C5 C6 117.6(5)
C10 C5 C2 121.8(4)
C6 C5 C2 120.6(4)
C7 C6 C5 121.4(4)
C7 C6 H6 119.3
C5 C6 H6 119.3
C8 C7 C6 119.3(4)
C8 C7 H7 120.4
C6 C7 H7 120.4
C7 C8 C9 121.9(5)
C7 C8 Br1 120.3(4)
C9 C8 Br1 117.7(4)
C8 C9 C10 118.7(5)
C8 C9 H9 120.6
C10 C9 H9 120.6
C5 C10 C9 121.1(5)
C5 C10 H10 119.5
C9 C10 H10 119.5

loop_
_geom_bond_atom_site_label_1
_geom_bond_atom_site_label_2
_geom_bond_distance
Br1 C8 1.916(5)
S1 O1 1.441(3)
S1 O2 1.442(3)
S1 C1 1.782(4)
S1 C4 1.789(4)
C1 C2 1.544(5)
C1 H1A 0.9900
C1 H1B 0.9900
C2 C5 1.523(7)
C2 C3 1.539(6)
C2 H2 1.0000
C3 C4 1.519(7)
C3 H3A 0.9900
C3 H3B 0.9900
C4 H4A 0.9900
C4 H4B 0.9900
C5 C10 1.391(7)
C5 C6 1.404(6)
C6 C7 1.384(8)
C6 H6 0.9500
C7 C8 1.362(8)
C7 H7 0.9500
C8 C9 1.376(6)
C9 C10 1.401(7)
C9 H9 0.9500
C10 H10 0.9500

loop_
_geom_torsion_atom_site_label_1
_geom_torsion_atom_site_label_2
_geom_torsion_atom_site_label_3
_geom_torsion_atom_site_label_4
_geom_torsion
O1 S1 C1 C2 -84.2(3)
O2 S1 C1 C2 145.0(3)
C4 S1 C1 C2 28.8(3)
S1 C1 C2 C5 -165.8(3)
S1 C1 C2 C3 -43.5(4)
C5 C2 C3 C4 164.4(4)
C1 C2 C3 C4 42.3(5)
C2 C3 C4 S1 -20.9(5)
O1 S1 C4 C3 109.1(4)
O2 S1 C4 C3 -120.2(3)
C1 S1 C4 C3 -5.1(4)
C3 C2 C5 C10 -51.0(6)
C1 C2 C5 C10 66.7(5)
C3 C2 C5 C6 130.1(4)
C1 C2 C5 C6 -112.2(5)
C10 C5 C6 C7 3.4(7)
C2 C5 C6 C7 -177.7(4)
C5 C6 C7 C8 -1.7(7)
C6 C7 C8 C9 -0.5(8)
C6 C7 C8 Br1 177.0(4)
C7 C8 C9 C10 0.9(8)
Br1 C8 C9 C10 -176.7(4)
C6 C5 C10 C9 -2.9(7)
C2 C5 C10 C9 178.2(4)
C8 C9 C10 C5 0.9(8)
